data_2018038
loop_
_publ_author_name
'Klein, Johannes E. M. N.'
'Thatcher, Robert J.'
'Whitwood, Adrian C.'
'Taylor, Richard J. K.'

_publ_section_title
;
 Tetra-\m~2~-acetato-diacetatodi-\m~3~-hydroxido-tetrakis[piperidinecopper(II)]
 dihydrate
;
_journal_coeditor_code JZ3201
_journal_issue 4
_journal_name_full 'Acta Crystallographica Section C'
_journal_page_first m108
_journal_page_last m110
_journal_paper_doi 10.1107/S0108270111007918
_journal_volume 67
_journal_year 2011
_chemical_formula_iupac '[Cu4 (C2 H3 O2)6 (O H)2 (C5 H11 N)4], 2H2 O'
_chemical_formula_moiety 'C32 H64 Cu4 N4 O14, 2(H2 O)'
_chemical_formula_sum 'C32 H68 Cu4 N4 O16'
_chemical_formula_weight 1019.06
_chemical_name_systematic
;
Tetra-\m~2~-acetato-diacetatodi-\m~3~-hydroxido-tetrakis[piperidinecopper(II)]
dihydrate
;
_space_group_IT_number 14
_symmetry_cell_setting monoclinic
_symmetry_space_group_name_Hall '-P 2ybc'
_symmetry_space_group_name_H-M 'P 1 21/c 1'
_atom_sites_solution_hydrogens geom
_atom_sites_solution_primary direct
_atom_sites_solution_secondary difmap
_audit_creation_method SHELXL-97
_cell_angle_alpha 90.00
_cell_angle_beta 126.9700(10)
_cell_angle_gamma 90.00
_cell_formula_units_Z 2
_cell_length_a 11.6024(6)
_cell_length_b 14.0371(7)
_cell_length_c 17.2020(9)
_cell_measurement_reflns_used 8995
_cell_measurement_temperature 110(2)
_cell_measurement_theta_max 30.01
_cell_measurement_theta_min 2.28
_cell_volume 2238.3(2)
_computing_cell_refinement 'SMART (Bruker, 2003)'
_computing_data_collection 'SMART (Bruker, 2003)'
_computing_data_reduction 'SAINT (Bruker, 2003)'
_computing_molecular_graphics 'ORTEP32 for Windows (Farrugia, 1998) and Mercury (CCDC, 2010)'
_computing_publication_material 'SHELXTL (Bruker, 2003)'
_computing_structure_refinement 'SHELXL97 (Sheldrick, 2008)'
_computing_structure_solution 'SHELXS97 (Sheldrick, 2008)'
_diffrn_ambient_temperature 110(2)
_diffrn_measured_fraction_theta_full 0.993
_diffrn_measured_fraction_theta_max 0.993
_diffrn_measurement_device_type 'Bruker SMART CCD area-detector'
_diffrn_measurement_method '\f and \w'
_diffrn_radiation_monochromator graphite
_diffrn_radiation_source 'fine-focus sealed tube'
_diffrn_radiation_type MoK\a
_diffrn_radiation_wavelength 0.71073
_diffrn_reflns_av_R_equivalents 0.0183
_diffrn_reflns_av_sigmaI/netI 0.0131
_diffrn_reflns_limit_h_max 16
_diffrn_reflns_limit_h_min -16
_diffrn_reflns_limit_k_max 19
_diffrn_reflns_limit_k_min -19
_diffrn_reflns_limit_l_max 23
_diffrn_reflns_limit_l_min -24
_diffrn_reflns_number 33084
_diffrn_reflns_theta_full 30.02
_diffrn_reflns_theta_max 30.02
_diffrn_reflns_theta_min 2.07
_exptl_absorpt_coefficient_mu 1.942
_exptl_absorpt_correction_T_max 0.747
_exptl_absorpt_correction_T_min 0.600
_exptl_absorpt_correction_type multi-scan
_exptl_absorpt_process_details '(SADABS; Bruker, 2003)'
_exptl_crystal_colour Blue
_exptl_crystal_density_diffrn 1.512
_exptl_crystal_density_method 'not measured'
_exptl_crystal_description Shard
_exptl_crystal_F_000 1064
_exptl_crystal_size_max 0.45
_exptl_crystal_size_mid 0.30
_exptl_crystal_size_min 0.15
_refine_diff_density_max 0.837
_refine_diff_density_min -0.367
_refine_ls_extinction_method none
_refine_ls_goodness_of_fit_ref 1.047
_refine_ls_hydrogen_treatment mixed
_refine_ls_matrix_type full
_refine_ls_number_parameters 276
_refine_ls_number_reflns 6505
_refine_ls_number_restraints 2
_refine_ls_restrained_S_all 1.047
_refine_ls_R_factor_all 0.0269
_refine_ls_R_factor_gt 0.0239
_refine_ls_shift/su_max 0.002
_refine_ls_shift/su_mean 0.000
_refine_ls_structure_factor_coef Fsqd
_refine_ls_weighting_details 'calc w=1/[\s^2^(Fo^2^)+(0.0407P)^2^+0.7472P] where P=(Fo^2^+2Fc^2^)/3'
_refine_ls_weighting_scheme calc
_refine_ls_wR_factor_gt 0.0652
_refine_ls_wR_factor_ref 0.0671
_reflns_number_gt 5935
_reflns_number_total 6505
_reflns_threshold_expression I>2\s(I)
_cod_data_source_file jz3201.cif
_cod_data_source_block I
_cod_original_sg_symbol_H-M 'P 21/c'
_cod_database_code 2018038
_cod_database_fobs_code 2018038

loop_
_symmetry_equiv_pos_as_xyz
'x, y, z'
'-x, y+1/2, -z+1/2'
'-x, -y, -z'
'x, -y-1/2, z-1/2'

loop_
_atom_site_type_symbol
_atom_site_label
_atom_site_fract_x
_atom_site_fract_y
_atom_site_fract_z
_atom_site_U_iso_or_equiv
_atom_site_adp_type
_atom_site_calc_flag
_atom_site_refinement_flags
_atom_site_occupancy
_atom_site_disorder_assembly
_atom_site_disorder_group
C C1 0.20139(17) 0.81097(10) 0.46823(13) 0.0325(3) Uani d . 1 . .
H H1A 0.1975 0.7700 0.5134 0.039 Uiso calc R 1 . .
H H1B 0.1396 0.7817 0.4028 0.039 Uiso calc R 1 . .
C C2 0.14298(18) 0.90940(12) 0.46461(14) 0.0369(3) Uani d . 1 . .
H H2A 0.0406 0.9040 0.4389 0.044 Uiso calc R 1 . .
H H2B 0.1979 0.9359 0.5313 0.044 Uiso calc R 1 . .
C C3 0.15495(18) 0.97625(11) 0.40050(12) 0.0358(3) Uani d . 1 . .
H H3A 0.1278 1.0415 0.4057 0.043 Uiso calc R 1 . .
H H3B 0.0872 0.9557 0.3318 0.043 Uiso calc R 1 . .
C C4 0.30791(18) 0.97692(10) 0.43045(13) 0.0334(3) Uani d . 1 . .
H H4A 0.3108 1.0154 0.3834 0.040 Uiso calc R 1 . .
H H4B 0.3734 1.0069 0.4953 0.040 Uiso calc R 1 . .
C C5 0.35992(15) 0.87639(9) 0.43407(10) 0.0247(2) Uani d . 1 . .
H H5A 0.2997 0.8484 0.3680 0.030 Uiso calc R 1 . .
H H5B 0.4608 0.8788 0.4562 0.030 Uiso calc R 1 . .
C C6 0.09941(16) 0.46431(12) 0.43232(13) 0.0349(3) Uani d . 1 . .
H H6A 0.0966 0.5179 0.3938 0.042 Uiso calc R 1 . .
H H6B 0.1143 0.4913 0.4909 0.042 Uiso calc R 1 . .
C C7 -0.04439(17) 0.41199(15) 0.37190(13) 0.0433(4) Uani d . 1 . .
H H7A -0.0654 0.3918 0.3094 0.052 Uiso calc R 1 . .
H H7B -0.1222 0.4556 0.3573 0.052 Uiso calc R 1 . .
C C8 -0.04154(16) 0.32495(12) 0.42584(12) 0.0333(3) Uani d . 1 . .
H H8A -0.0365 0.3457 0.4828 0.040 Uiso calc R 1 . .
H H8B -0.1316 0.2880 0.3823 0.040 Uiso calc R 1 . .
C C9 0.08714(18) 0.26204(12) 0.45963(15) 0.0407(4) Uani d . 1 . .
H H9A 0.0740 0.2332 0.4023 0.049 Uiso calc R 1 . .
H H9B 0.0924 0.2098 0.5003 0.049 Uiso calc R 1 . .
C C10 0.22795(16) 0.31788(10) 0.51804(13) 0.0315(3) Uani d . 1 . .
H H10A 0.2471 0.3403 0.5794 0.038 Uiso calc R 1 . .
H H10B 0.3082 0.2755 0.5351 0.038 Uiso calc R 1 . .
C C11 0.74580(14) 0.73664(9) 0.69675(9) 0.0223(2) Uani d . 1 . .
C C12 0.83696(17) 0.81439(10) 0.76974(11) 0.0335(3) Uani d . 1 . .
H H12A 0.9045 0.7862 0.8344 0.050 Uiso calc R 1 . .
H H12B 0.7743 0.8600 0.7712 0.050 Uiso calc R 1 . .
H H12C 0.8911 0.8474 0.7508 0.050 Uiso calc R 1 . .
C C13 0.31039(13) 0.63027(8) 0.34403(9) 0.0204(2) Uani d . 1 . .
C C14 0.19224(16) 0.59459(11) 0.24345(10) 0.0320(3) Uani d . 1 . .
H H14A 0.2112 0.6155 0.1978 0.048 Uiso calc R 1 . .
H H14B 0.0994 0.6203 0.2231 0.048 Uiso calc R 1 . .
H H14C 0.1893 0.5248 0.2441 0.048 Uiso calc R 1 . .
C C15 0.42512(13) 0.58563(9) 0.67819(9) 0.0203(2) Uani d . 1 . .
C C16 0.46164(19) 0.58676(11) 0.77854(11) 0.0329(3) Uani d . 1 . .
H H16A 0.5666 0.5848 0.8276 0.049 Uiso calc R 1 . .
H H16B 0.4184 0.5311 0.7863 0.049 Uiso calc R 1 . .
H H16C 0.4236 0.6451 0.7868 0.049 Uiso calc R 1 . .
Cu Cu1 0.452872(15) 0.691296(10) 0.527242(10) 0.01652(5) Uani d . 1 . .
Cu Cu2 0.407910(15) 0.472901(10) 0.531821(10) 0.01642(5) Uani d . 1 . .
N N1 0.35205(12) 0.81564(7) 0.50067(8) 0.01904(19) Uani d . 1 . .
H H1 0.4038(19) 0.8393(12) 0.5566(14) 0.025(4) Uiso d . 1 . .
N N2 0.22266(12) 0.40079(9) 0.46275(8) 0.0234(2) Uani d . 1 . .
H H2 0.210(2) 0.3801(15) 0.4130(15) 0.037(5) Uiso d . 1 . .
O O1 0.63363(10) 0.76474(6) 0.61512(7) 0.02353(18) Uani d . 1 . .
O O2 0.78464(12) 0.65165(7) 0.71836(7) 0.0315(2) Uani d . 1 . .
O O3 0.28229(10) 0.63318(7) 0.40558(7) 0.02241(17) Uani d . 1 . .
O O4 0.42947(10) 0.65394(7) 0.36486(7) 0.02379(18) Uani d . 1 . .
O O5 0.40339(12) 0.50442(7) 0.63911(7) 0.02562(19) Uani d . 1 . .
O O6 0.41930(13) 0.66251(7) 0.64062(8) 0.0308(2) Uani d . 1 . .
O O7 0.55572(9) 0.56712(6) 0.56166(6) 0.01633(15) Uani d . 1 . .
H H7 0.622(2) 0.5816(14) 0.6134(16) 0.037(5) Uiso d . 1 . .
O O8 0.4748(2) 0.85087(9) 0.70745(10) 0.0554(4) Uani d D 1 . .
H H8C 0.465(3) 0.7938(7) 0.706(2) 0.073(9) Uiso d D 1 . .
H H8D 0.480(3) 0.8649(19) 0.7540(13) 0.065(8) Uiso d D 1 . .

loop_
_atom_site_aniso_label
_atom_site_aniso_U_11
_atom_site_aniso_U_22
_atom_site_aniso_U_33
_atom_site_aniso_U_12
_atom_site_aniso_U_13
_atom_site_aniso_U_23
C1 0.0270(7) 0.0285(7) 0.0507(9) 0.0015(5) 0.0281(7) 0.0022(6)
C2 0.0314(7) 0.0358(8) 0.0501(9) 0.0098(6) 0.0279(7) 0.0013(7)
C3 0.0340(8) 0.0309(7) 0.0326(8) 0.0138(6) 0.0148(6) 0.0043(6)
C4 0.0417(8) 0.0216(6) 0.0396(8) 0.0067(6) 0.0258(7) 0.0094(5)
C5 0.0288(6) 0.0230(6) 0.0267(6) 0.0044(5) 0.0190(5) 0.0069(5)
C6 0.0242(7) 0.0363(8) 0.0428(8) 0.0014(6) 0.0195(6) 0.0141(6)
C7 0.0235(7) 0.0642(12) 0.0364(8) -0.0048(7) 0.0148(6) 0.0129(8)
C8 0.0269(7) 0.0413(8) 0.0369(8) -0.0116(6) 0.0218(6) -0.0052(6)
C9 0.0358(8) 0.0277(7) 0.0654(12) -0.0125(6) 0.0340(9) -0.0114(7)
C10 0.0277(7) 0.0203(6) 0.0481(9) -0.0040(5) 0.0236(7) 0.0013(6)
C11 0.0227(6) 0.0218(6) 0.0198(5) -0.0003(4) 0.0115(5) -0.0029(4)
C12 0.0305(7) 0.0270(7) 0.0256(7) -0.0007(5) 0.0077(6) -0.0076(5)
C13 0.0214(5) 0.0161(5) 0.0186(5) 0.0018(4) 0.0093(4) 0.0018(4)
C14 0.0300(7) 0.0306(7) 0.0208(6) -0.0039(6) 0.0075(5) -0.0012(5)
C15 0.0234(5) 0.0228(6) 0.0198(5) 0.0009(4) 0.0158(5) -0.0003(4)
C16 0.0531(9) 0.0291(7) 0.0249(7) 0.0017(6) 0.0278(7) -0.0006(5)
Cu1 0.01874(8) 0.01434(7) 0.01759(8) -0.00009(5) 0.01151(6) 0.00008(5)
Cu2 0.01935(8) 0.01644(7) 0.01742(8) -0.00285(5) 0.01315(6) -0.00214(5)
N1 0.0205(5) 0.0184(5) 0.0194(5) 0.0008(4) 0.0126(4) 0.0014(4)
N2 0.0230(5) 0.0291(6) 0.0237(5) -0.0074(4) 0.0170(4) -0.0068(4)
O1 0.0227(4) 0.0186(4) 0.0206(4) -0.0017(3) 0.0084(4) -0.0001(3)
O2 0.0318(5) 0.0219(5) 0.0231(5) 0.0040(4) 0.0070(4) -0.0004(4)
O3 0.0205(4) 0.0223(4) 0.0237(4) -0.0018(3) 0.0129(4) -0.0018(3)
O4 0.0231(4) 0.0260(5) 0.0214(4) -0.0002(3) 0.0129(4) 0.0038(3)
O5 0.0389(5) 0.0223(4) 0.0282(5) -0.0073(4) 0.0268(5) -0.0050(4)
O6 0.0550(7) 0.0209(4) 0.0344(5) 0.0051(4) 0.0364(5) 0.0030(4)
O7 0.0179(4) 0.0160(4) 0.0158(4) -0.0011(3) 0.0105(3) -0.0007(3)
O8 0.1089(13) 0.0304(6) 0.0414(7) -0.0010(7) 0.0528(8) -0.0092(5)

loop_
_atom_type_symbol
_atom_type_description
_atom_type_scat_dispersion_real
_atom_type_scat_dispersion_imag
_atom_type_scat_source
C C 0.0033 0.0016 'International Tables Vol C Tables 4.2.6.8 and 6.1.1.4'
H H 0.0000 0.0000 'International Tables Vol C Tables 4.2.6.8 and 6.1.1.4'
N N 0.0061 0.0033 'International Tables Vol C Tables 4.2.6.8 and 6.1.1.4'
O O 0.0106 0.0060 'International Tables Vol C Tables 4.2.6.8 and 6.1.1.4'
Cu Cu 0.3201 1.2651 'International Tables Vol C Tables 4.2.6.8 and 6.1.1.4'

loop_
_geom_angle_atom_site_label_1
_geom_angle_atom_site_label_2
_geom_angle_atom_site_label_3
_geom_angle_site_symmetry_1
_geom_angle_site_symmetry_3
_geom_angle
_geom_angle_publ_flag
N1 C1 C2 . . 111.72(12) ?
N1 C1 H1A . . 109.3 ?
C2 C1 H1A . . 109.3 ?
N1 C1 H1B . . 109.3 ?
C2 C1 H1B . . 109.3 ?
H1A C1 H1B . . 107.9 ?
C3 C2 C1 . . 110.96(13) ?
C3 C2 H2A . . 109.4 ?
C1 C2 H2A . . 109.4 ?
C3 C2 H2B . . 109.4 ?
C1 C2 H2B . . 109.4 ?
H2A C2 H2B . . 108.0 ?
C2 C3 C4 . . 110.84(12) ?
C2 C3 H3A . . 109.5 ?
C4 C3 H3A . . 109.5 ?
C2 C3 H3B . . 109.5 ?
C4 C3 H3B . . 109.5 ?
H3A C3 H3B . . 108.1 ?
C5 C4 C3 . . 111.18(13) ?
C5 C4 H4A . . 109.4 ?
C3 C4 H4A . . 109.4 ?
C5 C4 H4B . . 109.4 ?
C3 C4 H4B . . 109.4 ?
H4A C4 H4B . . 108.0 ?
N1 C5 C4 . . 111.09(11) ?
N1 C5 H5A . . 109.4 ?
C4 C5 H5A . . 109.4 ?
N1 C5 H5B . . 109.4 ?
C4 C5 H5B . . 109.4 ?
H5A C5 H5B . . 108.0 ?
N2 C6 C7 . . 112.21(14) ?
N2 C6 H6A . . 109.2 ?
C7 C6 H6A . . 109.2 ?
N2 C6 H6B . . 109.2 ?
C7 C6 H6B . . 109.2 ?
H6A C6 H6B . . 107.9 ?
C6 C7 C8 . . 110.97(13) ?
C6 C7 H7A . . 109.4 ?
C8 C7 H7A . . 109.4 ?
C6 C7 H7B . . 109.4 ?
C8 C7 H7B . . 109.4 ?
H7A C7 H7B . . 108.0 ?
C9 C8 C7 . . 110.87(13) ?
C9 C8 H8A . . 109.5 ?
C7 C8 H8A . . 109.5 ?
C9 C8 H8B . . 109.5 ?
C7 C8 H8B . . 109.5 ?
H8A C8 H8B . . 108.1 ?
C8 C9 C10 . . 111.79(13) ?
C8 C9 H9A . . 109.3 ?
C10 C9 H9A . . 109.3 ?
C8 C9 H9B . . 109.3 ?
C10 C9 H9B . . 109.3 ?
H9A C9 H9B . . 107.9 ?
N2 C10 C9 . . 111.54(14) ?
N2 C10 H10A . . 109.3 ?
C9 C10 H10A . . 109.3 ?
N2 C10 H10B . . 109.3 ?
C9 C10 H10B . . 109.3 ?
H10A C10 H10B . . 108.0 ?
O2 C11 O1 . . 124.74(12) ?
O2 C11 C12 . . 119.64(12) ?
O1 C11 C12 . . 115.61(12) ?
C11 C12 H12A . . 109.5 ?
C11 C12 H12B . . 109.5 ?
H12A C12 H12B . . 109.5 ?
C11 C12 H12C . . 109.5 ?
H12A C12 H12C . . 109.5 ?
H12B C12 H12C . . 109.5 ?
O4 C13 O3 . . 122.86(11) ?
O4 C13 C14 . . 120.31(12) ?
O3 C13 C14 . . 116.82(12) ?
C13 C14 H14A . . 109.5 ?
C13 C14 H14B . . 109.5 ?
H14A C14 H14B . . 109.5 ?
C13 C14 H14C . . 109.5 ?
H14A C14 H14C . . 109.5 ?
H14B C14 H14C . . 109.5 ?
O6 C15 O5 . . 125.10(12) ?
O6 C15 C16 . . 118.49(11) ?
O5 C15 C16 . . 116.41(11) ?
C15 C16 H16A . . 109.5 ?
C15 C16 H16B . . 109.5 ?
H16A C16 H16B . . 109.5 ?
C15 C16 H16C . . 109.5 ?
H16A C16 H16C . . 109.5 ?
H16B C16 H16C . . 109.5 ?
O1 Cu1 O7 . . 93.36(4) ?
O1 Cu1 O3 . . 159.93(4) ?
O7 Cu1 O3 . . 89.60(4) ?
O1 Cu1 N1 . . 85.72(4) ?
O7 Cu1 N1 . . 176.48(4) ?
O3 Cu1 N1 . . 92.43(4) ?
O1 Cu1 O6 . . 95.04(4) ?
O7 Cu1 O6 . . 88.29(4) ?
O3 Cu1 O6 . . 104.89(4) ?
N1 Cu1 O6 . . 88.41(4) ?
O5 Cu2 O7 . . 96.71(4) ?
O5 Cu2 O7 . 3_666 170.72(4) ?
O7 Cu2 O7 . 3_666 79.89(4) ?
O5 Cu2 N2 . . 92.68(4) ?
O7 Cu2 N2 . . 161.96(4) ?
O7 Cu2 N2 3_666 . 92.98(4) ?
O5 Cu2 O4 . 3_666 85.63(4) ?
O7 Cu2 O4 . 3_666 97.49(3) ?
O7 Cu2 O4 3_666 3_666 86.26(3) ?
N2 Cu2 O4 . 3_666 98.56(4) ?
O5 Cu2 Cu2 . 3_666 136.04(3) ?
O7 Cu2 Cu2 . 3_666 39.95(2) ?
O7 Cu2 Cu2 3_666 3_666 39.94(2) ?
N2 Cu2 Cu2 . 3_666 130.84(3) ?
O4 Cu2 Cu2 3_666 3_666 92.43(2) ?
C5 N1 C1 . . 110.06(11) ?
C5 N1 Cu1 . . 112.47(8) ?
C1 N1 Cu1 . . 116.34(8) ?
C5 N1 H1 . . 109.0(12) ?
C1 N1 H1 . . 108.6(12) ?
Cu1 N1 H1 . . 99.6(12) ?
C10 N2 C6 . . 110.90(11) ?
C10 N2 Cu2 . . 113.73(9) ?
C6 N2 Cu2 . . 111.63(9) ?
C10 N2 H2 . . 107.6(14) ?
C6 N2 H2 . . 108.3(14) ?
Cu2 N2 H2 . . 104.3(14) ?
C11 O1 Cu1 . . 126.17(8) ?
C13 O3 Cu1 . . 107.15(8) ?
C13 O4 Cu2 . 3_666 104.77(8) ?
C15 O5 Cu2 . . 126.99(8) ?
C15 O6 Cu1 . . 128.83(8) ?
Cu2 O7 Cu2 . 3_666 100.11(4) ?
Cu2 O7 Cu1 . . 103.75(4) ?
Cu2 O7 Cu1 3_666 . 112.99(4) ?
Cu2 O7 H7 . . 125.4(15) ?
Cu2 O7 H7 3_666 . 117.5(15) ?
Cu1 O7 H7 . . 96.6(15) ?
H8C O8 H8D . . 102(3) ?

loop_
_geom_bond_atom_site_label_1
_geom_bond_atom_site_label_2
_geom_bond_site_symmetry_2
_geom_bond_distance
_geom_bond_publ_flag
C1 N1 . 1.4825(17) ?
C1 C2 . 1.524(2) ?
C1 H1A . 0.9900 ?
C1 H1B . 0.9900 ?
C2 C3 . 1.517(2) ?
C2 H2A . 0.9900 ?
C2 H2B . 0.9900 ?
C3 C4 . 1.522(2) ?
C3 H3A . 0.9900 ?
C3 H3B . 0.9900 ?
C4 C5 . 1.5213(19) ?
C4 H4A . 0.9900 ?
C4 H4B . 0.9900 ?
C5 N1 . 1.4744(16) ?
C5 H5A . 0.9900 ?
C5 H5B . 0.9900 ?
C6 N2 . 1.4878(19) ?
C6 C7 . 1.522(2) ?
C6 H6A . 0.9900 ?
C6 H6B . 0.9900 ?
C7 C8 . 1.523(2) ?
C7 H7A . 0.9900 ?
C7 H7B . 0.9900 ?
C8 C9 . 1.517(2) ?
C8 H8A . 0.9900 ?
C8 H8B . 0.9900 ?
C9 C10 . 1.523(2) ?
C9 H9A . 0.9900 ?
C9 H9B . 0.9900 ?
C10 N2 . 1.4808(18) ?
C10 H10A . 0.9900 ?
C10 H10B . 0.9900 ?
C11 O2 . 1.2502(16) ?
C11 O1 . 1.2740(15) ?
C11 C12 . 1.5129(18) ?
C12 H12A . 0.9800 ?
C12 H12B . 0.9800 ?
C12 H12C . 0.9800 ?
C13 O4 . 1.2459(16) ?
C13 O3 . 1.2823(16) ?
C13 C14 . 1.5068(18) ?
C14 H14A . 0.9800 ?
C14 H14B . 0.9800 ?
C14 H14C . 0.9800 ?
C15 O6 . 1.2386(15) ?
C15 O5 . 1.2692(15) ?
C15 C16 . 1.5099(18) ?
C16 H16A . 0.9800 ?
C16 H16B . 0.9800 ?
C16 H16C . 0.9800 ?
Cu1 O1 . 1.9833(9) ?
Cu1 O7 . 1.9908(8) ?
Cu1 O3 . 1.9951(9) ?
Cu1 N1 . 1.9952(10) ?
Cu1 O6 . 2.2434(10) ?
Cu2 O5 . 1.9289(9) ?
Cu2 O7 . 1.9735(9) ?
Cu2 O7 3_666 1.9737(8) ?
Cu2 N2 . 1.9961(11) ?
Cu2 O4 3_666 2.4198(10) ?
Cu2 Cu2 3_666 3.0262(3) ?
N1 H1 . 0.838(19) ?
N2 H2 . 0.83(2) ?
O4 Cu2 3_666 2.4198(10) ?
O7 Cu2 3_666 1.9737(8) ?
O7 H7 . 0.78(2) ?
O8 H8C . 0.808(10) ?
O8 H8D . 0.79(3) ?

loop_
_geom_hbond_atom_site_label_D
_geom_hbond_atom_site_label_H
_geom_hbond_atom_site_label_A
_geom_hbond_site_symmetry_A
_geom_hbond_distance_DH
_geom_hbond_distance_HA
_geom_hbond_distance_DA
_geom_hbond_angle_DHA
N1 H1 O8 . 0.838(19) 2.206(19) 2.9718(17) 152.0(16)
N2 H2 O2 3_666 0.83(2) 2.34(2) 3.1523(16) 166.8(19)
O7 H7 O2 . 0.78(2) 1.92(2) 2.6678(13) 161(2)
O8 H8C O6 . 0.808(10) 2.056(16) 2.7994(16) 153(3)
O8 H8D O4 4_576 0.79(3) 2.325(15) 3.0539(17) 154(3)
O8 H8D O5 2_656 0.79(3) 2.46(2) 3.0206(16) 129(2)

loop_
_geom_torsion_atom_site_label_1
_geom_torsion_atom_site_label_2
_geom_torsion_atom_site_label_3
_geom_torsion_atom_site_label_4
_geom_torsion_site_symmetry_1
_geom_torsion_site_symmetry_2
_geom_torsion_site_symmetry_3
_geom_torsion_site_symmetry_4
_geom_torsion
_geom_torsion_publ_flag
N1 C1 C2 C3 . . . . 55.70(19) ?
C1 C2 C3 C4 . . . . -52.19(19) ?
C2 C3 C4 C5 . . . . 52.98(18) ?
C3 C4 C5 N1 . . . . -56.90(16) ?
N2 C6 C7 C8 . . . . 55.10(19) ?
C6 C7 C8 C9 . . . . -52.6(2) ?
C7 C8 C9 C10 . . . . 53.0(2) ?
C8 C9 C10 N2 . . . . -55.37(19) ?
C4 C5 N1 C1 . . . . 59.35(15) ?
C4 C5 N1 Cu1 . . . . -169.18(10) ?
C2 C1 N1 C5 . . . . -59.01(17) ?
C2 C1 N1 Cu1 . . . . 171.58(11) ?
O1 Cu1 N1 C5 . . . . 76.75(9) ?
O7 Cu1 N1 C5 . . . . 151.6(6) ?
O3 Cu1 N1 C5 . . . . -83.23(9) ?
O6 Cu1 N1 C5 . . . . 171.93(9) ?
O1 Cu1 N1 C1 . . . . -155.00(11) ?
O7 Cu1 N1 C1 . . . . -80.1(7) ?
O3 Cu1 N1 C1 . . . . 45.01(10) ?
O6 Cu1 N1 C1 . . . . -59.83(11) ?
C9 C10 N2 C6 . . . . 56.67(17) ?
C9 C10 N2 Cu2 . . . . -176.55(10) ?
C7 C6 N2 C10 . . . . -57.05(17) ?
C7 C6 N2 Cu2 . . . . 175.02(11) ?
O5 Cu2 N2 C10 . . . . -61.34(10) ?
O7 Cu2 N2 C10 . . . . 177.24(11) ?
O7 Cu2 N2 C10 3_666 . . . 111.31(10) ?
O4 Cu2 N2 C10 3_666 . . . 24.65(10) ?
Cu2 Cu2 N2 C10 3_666 . . . 125.42(9) ?
O5 Cu2 N2 C6 . . . . 65.06(10) ?
O7 Cu2 N2 C6 . . . . -56.36(18) ?
O7 Cu2 N2 C6 3_666 . . . -122.30(10) ?
O4 Cu2 N2 C6 3_666 . . . 151.05(9) ?
Cu2 Cu2 N2 C6 3_666 . . . -108.19(9) ?
O2 C11 O1 Cu1 . . . . 29.24(19) ?
C12 C11 O1 Cu1 . . . . -152.12(11) ?
O7 Cu1 O1 C11 . . . . -34.30(11) ?
O3 Cu1 O1 C11 . . . . -132.35(12) ?
N1 Cu1 O1 C11 . . . . 142.30(11) ?
O6 Cu1 O1 C11 . . . . 54.28(11) ?
O4 C13 O3 Cu1 . . . . 4.96(15) ?
C14 C13 O3 Cu1 . . . . -176.16(9) ?
O1 Cu1 O3 C13 . . . . 19.86(16) ?
O7 Cu1 O3 C13 . . . . -78.85(8) ?
N1 Cu1 O3 C13 . . . . 104.03(8) ?
O6 Cu1 O3 C13 . . . . -166.97(8) ?
O3 C13 O4 Cu2 . . . 3_666 72.20(13) ?
C14 C13 O4 Cu2 . . . 3_666 -106.65(11) ?
O6 C15 O5 Cu2 . . . . 18.2(2) ?
C16 C15 O5 Cu2 . . . . -161.45(10) ?
O7 Cu2 O5 C15 . . . . 31.74(12) ?
O7 Cu2 O5 C15 3_666 . . . 99.6(2) ?
N2 Cu2 O5 C15 . . . . -132.83(12) ?
O4 Cu2 O5 C15 3_666 . . . 128.78(12) ?
Cu2 Cu2 O5 C15 3_666 . . . 39.81(14) ?
O5 C15 O6 Cu1 . . . . -25.3(2) ?
C16 C15 O6 Cu1 . . . . 154.29(11) ?
O1 Cu1 O6 C15 . . . . -112.68(13) ?
O7 Cu1 O6 C15 . . . . -19.46(13) ?
O3 Cu1 O6 C15 . . . . 69.66(13) ?
N1 Cu1 O6 C15 . . . . 161.75(13) ?
O5 Cu2 O7 Cu2 . . . 3_666 171.27(4) ?
O7 Cu2 O7 Cu2 3_666 . . 3_666 0.0 ?
N2 Cu2 O7 Cu2 . . . 3_666 -67.85(14) ?
O4 Cu2 O7 Cu2 3_666 . . 3_666 84.82(4) ?
O5 Cu2 O7 Cu1 . . . . -71.85(5) ?
O7 Cu2 O7 Cu1 3_666 . . . 116.87(5) ?
N2 Cu2 O7 Cu1 . . . . 49.02(14) ?
O4 Cu2 O7 Cu1 3_666 . . . -158.31(4) ?
Cu2 Cu2 O7 Cu1 3_666 . . . 116.87(5) ?
O1 Cu1 O7 Cu2 . . . . 156.30(4) ?
O3 Cu1 O7 Cu2 . . . . -43.56(4) ?
N1 Cu1 O7 Cu2 . . . . 81.6(7) ?
O6 Cu1 O7 Cu2 . . . . 61.34(4) ?
O1 Cu1 O7 Cu2 . . . 3_666 -96.24(5) ?
O3 Cu1 O7 Cu2 . . . 3_666 63.90(5) ?
N1 Cu1 O7 Cu2 . . . 3_666 -170.9(6) ?
O6 Cu1 O7 Cu2 . . . 3_666 168.81(5) ?
